data_1555124
loop_
_publ_author_name
'Hsueh, Nathanael'
'Clarkson, Guy J.'
'Shipman, Michael'

_publ_section_title
;
 Generation and Ring Opening of Aziridines in Telescoped Continuous Flow
 Processes.
;
_journal_issue 14
_journal_name_full 'Organic letters'
_journal_page_first 3632
_journal_page_last 3635
_journal_paper_doi 10.1021/acs.orglett.5b01777
_journal_volume 17
_journal_year 2015
_chemical_formula_moiety 'C16 H16 N2 O2 S'
_chemical_formula_sum 'C16 H16 N2 O2 S'
_chemical_formula_weight 300.37
_space_group_crystal_system monoclinic
_space_group_IT_number 14
_space_group_name_Hall '-P 2yn'
_space_group_name_H-M_alt 'P 1 21/n 1'
_atom_sites_solution_hydrogens geom
_atom_sites_solution_primary direct
_audit_creation_date 2015-03-11
_audit_creation_method
;
Olex2 1.2
(compiled 2015.01.26 svn.r3150 for OlexSys, GUI svn.r4998)
;
_cell_angle_alpha 90
_cell_angle_beta 103.856(3)
_cell_angle_gamma 90
_cell_formula_units_Z 4
_cell_length_a 8.2360(2)
_cell_length_b 21.1919(5)
_cell_length_c 8.4904(2)
_cell_measurement_reflns_used 2962
_cell_measurement_temperature 200(2)
_cell_measurement_theta_max 78.4490
_cell_measurement_theta_min 4.1780
_cell_volume 1438.76(6)
_computing_cell_refinement
;
CrysAlisPro, Agilent Technologies,
Version 1.171.37.33 (release 27-03-2014 CrysAlis171 .NET)
(compiled Mar 27 2014,17:12:48)
;
_computing_data_collection
;
CrysAlisPro, Agilent Technologies,
Version 1.171.37.33 (release 27-03-2014 CrysAlis171 .NET)
(compiled Mar 27 2014,17:12:48)
;
_computing_data_reduction
;
CrysAlisPro, Agilent Technologies,
Version 1.171.37.33 (release 27-03-2014 CrysAlis171 .NET)
(compiled Mar 27 2014,17:12:48)
;
_computing_molecular_graphics 'Olex2 (Dolomanov et al., 2009)'
_computing_publication_material 'Olex2 (Dolomanov et al., 2009)'
_computing_structure_refinement 'XL (Sheldrick, 2008)'
_computing_structure_solution 'ShelXT (Sheldrick, 2015)'
_diffrn_ambient_temperature 200(2)
_diffrn_detector 'CCD plate'
_diffrn_detector_area_resol_mean 10.2833
_diffrn_detector_type Ruby
_diffrn_measured_fraction_theta_full 0.999
_diffrn_measured_fraction_theta_max 0.987
_diffrn_measurement_details
;
#__ type_ start__ end____ width___ exp.time_
  1 omega  -64.00   29.00   1.0000   20.0000
omega____ theta____ kappa____ phi______ frames
    -      -38.5000   57.0000  -30.0000 93

#__ type_ start__ end____ width___ exp.time_
  2 omega  -67.00   32.00   1.0000   20.0000
omega____ theta____ kappa____ phi______ frames
    -      -38.5000   77.0000 -180.0000 99

#__ type_ start__ end____ width___ exp.time_
  3 omega  -66.00   32.00   1.0000   20.0000
omega____ theta____ kappa____ phi______ frames
    -      -38.5000   77.0000   60.0000 98

#__ type_ start__ end____ width___ exp.time_
  4 omega   38.00  109.00   1.0000   80.0000
omega____ theta____ kappa____ phi______ frames
    -      114.0000  -94.0000   30.0000 71

#__ type_ start__ end____ width___ exp.time_
  5 omega   93.00  171.00   1.0000   80.0000
omega____ theta____ kappa____ phi______ frames
    -      114.0000   30.0000  -90.0000 78

#__ type_ start__ end____ width___ exp.time_
  6 omega   37.00  109.00   1.0000   80.0000
omega____ theta____ kappa____ phi______ frames
    -      114.0000  -94.0000   90.0000 72

#__ type_ start__ end____ width___ exp.time_
  7 omega   44.00   98.00   1.0000   80.0000
omega____ theta____ kappa____ phi______ frames
    -      114.0000  -45.0000   90.0000 54

#__ type_ start__ end____ width___ exp.time_
  8 omega  114.00  178.00   1.0000   80.0000
omega____ theta____ kappa____ phi______ frames
    -      114.0000  111.0000   90.0000 64

#__ type_ start__ end____ width___ exp.time_
  9 omega   51.00   91.00   1.0000   80.0000
omega____ theta____ kappa____ phi______ frames
    -      114.0000  -30.0000   30.0000 40

#__ type_ start__ end____ width___ exp.time_
 10 omega  107.00  177.00   1.0000   80.0000
omega____ theta____ kappa____ phi______ frames
    -      114.0000   45.0000  150.0000 70

#__ type_ start__ end____ width___ exp.time_
 11 omega   92.00  177.00   1.0000   80.0000
omega____ theta____ kappa____ phi______ frames
    -      114.0000   45.0000 -150.0000 85

#__ type_ start__ end____ width___ exp.time_
 12 omega   64.00  109.00   1.0000   80.0000
omega____ theta____ kappa____ phi______ frames
    -      114.0000  -94.0000  150.0000 45

#__ type_ start__ end____ width___ exp.time_
 13 omega   47.00  138.00   1.0000   80.0000
omega____ theta____ kappa____ phi______ frames
    -      114.0000  -61.0000 -180.0000 91

#__ type_ start__ end____ width___ exp.time_
 14 omega   41.00   91.00   1.0000   80.0000
omega____ theta____ kappa____ phi______ frames
    -      114.0000  -30.0000  -30.0000 50
;
_diffrn_measurement_device 'four-circle diffractometer'
_diffrn_measurement_device_type 'Xcalibur, Ruby, Gemini'
_diffrn_measurement_method '\w scans'
_diffrn_orient_matrix_UB_11 0.1000027000
_diffrn_orient_matrix_UB_12 0.0025334000
_diffrn_orient_matrix_UB_13 -0.1317454000
_diffrn_orient_matrix_UB_21 -0.0025432000
_diffrn_orient_matrix_UB_22 -0.0725847000
_diffrn_orient_matrix_UB_23 -0.0094948000
_diffrn_orient_matrix_UB_31 -0.1646892000
_diffrn_orient_matrix_UB_32 0.0026887000
_diffrn_orient_matrix_UB_33 -0.1322270000
_diffrn_radiation_monochromator graphite
_diffrn_radiation_probe x-ray
_diffrn_radiation_type CuK\a
_diffrn_radiation_wavelength 1.54184
_diffrn_reflns_av_R_equivalents 0.0455
_diffrn_reflns_av_unetI/netI 0.0497
_diffrn_reflns_Laue_measured_fraction_full 0.999
_diffrn_reflns_Laue_measured_fraction_max 0.987
_diffrn_reflns_limit_h_max 10
_diffrn_reflns_limit_h_min -10
_diffrn_reflns_limit_k_max 23
_diffrn_reflns_limit_k_min -26
_diffrn_reflns_limit_l_max 7
_diffrn_reflns_limit_l_min -10
_diffrn_reflns_number 9198
_diffrn_reflns_point_group_measured_fraction_full 0.999
_diffrn_reflns_point_group_measured_fraction_max 0.987
_diffrn_reflns_theta_full 67.684
_diffrn_reflns_theta_max 78.761
_diffrn_reflns_theta_min 4.172
_diffrn_source 'Enhance (Cu) X-ray Source'
_exptl_absorpt_coefficient_mu 2.050
_exptl_absorpt_correction_T_max 1.00000
_exptl_absorpt_correction_T_min 0.74699
_exptl_absorpt_correction_type multi-scan
_exptl_absorpt_process_details
;
CrysAlisPro, Agilent Technologies,
Version 1.171.37.33 (release 27-03-2014 CrysAlis171 .NET)
(compiled Mar 27 2014,17:12:48)
Empirical absorption correction using spherical harmonics,
 implemented in SCALE3 ABSPACK scaling algorithm.
Empirical absorption correction using spherical harmonics,
 implemented in SCALE3 ABSPACK scaling algorithm.
;
_exptl_crystal_colour colourless
_exptl_crystal_colour_primary colourless
_exptl_crystal_density_diffrn 1.387
_exptl_crystal_description plate
_exptl_crystal_F_000 632
_exptl_crystal_size_max 0.16
_exptl_crystal_size_mid 0.16
_exptl_crystal_size_min 0.005
_refine_diff_density_max 0.259
_refine_diff_density_min -0.392
_refine_diff_density_rms 0.056
_refine_ls_extinction_method none
_refine_ls_goodness_of_fit_ref 1.067
_refine_ls_hydrogen_treatment constr
_refine_ls_matrix_type full
_refine_ls_number_parameters 191
_refine_ls_number_reflns 3064
_refine_ls_number_restraints 0
_refine_ls_restrained_S_all 1.067
_refine_ls_R_factor_all 0.0581
_refine_ls_R_factor_gt 0.0448
_refine_ls_shift/su_max 0.001
_refine_ls_shift/su_mean 0.000
_refine_ls_structure_factor_coef Fsqd
_refine_ls_weighting_details 'w=1/[\s^2^(Fo^2^)+(0.0613P)^2^+0.2324P] where P=(Fo^2^+2Fc^2^)/3'
_refine_ls_weighting_scheme calc
_refine_ls_wR_factor_gt 0.1168
_refine_ls_wR_factor_ref 0.1278
_reflns_Friedel_coverage 0.000
_reflns_number_gt 2457
_reflns_number_total 3064
_reflns_threshold_expression 'I > 2\s(I)'
_cod_data_source_file ol5b01777_si_005.cif
_cod_data_source_block nh3
_cod_original_cell_volume 1438.78(6)
_cod_database_code 1555124
_chemical_oxdiff_formula 'C20 H20 N2 O2 S'
_shelx_space_group_comment
;
The symmetry employed for this shelxl refinement is uniquely defined
by the following loop, which should always be used as a source of
symmetry information in preference to the above space-group names.
They are only intended as comments.
;
_reflns_odcompleteness_completeness 99.84
_reflns_odcompleteness_iscentric 1
_reflns_odcompleteness_theta 74.33
_olex2_refinement_description
;
1. Fixed Uiso
 At 1.2 times of:
  All C(H) groups, All C(H,H) groups
 At 1.5 times of:
  All C(H,H,H) groups
2.a Ternary CH refined with riding coordinates:
 C5(H5)
2.b Secondary CH2 refined with riding coordinates:
 C4(H4A,H4B)
2.c Aromatic/amide H refined with riding coordinates:
 C9(H9), C10(H10), C11(H11), C12(H12), C13(H13), C15(H15), C16(H16), C17(H17),
 C18(H18), C19(H19)
2.d Idealised Me refined as rotating group:
 C1(H1A,H1B,H1C)
;
_shelx_shelxl_version_number 2014/7
_olex2_submission_special_instructions 'No special instructions were received'

loop_
_space_group_symop_operation_xyz
'x, y, z'
'-x+1/2, y+1/2, -z+1/2'
'-x, -y, -z'
'x-1/2, -y-1/2, z-1/2'

loop_
_atom_site_label
_atom_site_type_symbol
_atom_site_fract_x
_atom_site_fract_y
_atom_site_fract_z
_atom_site_U_iso_or_equiv
_atom_site_adp_type
_atom_site_occupancy
_atom_site_site_symmetry_order
_atom_site_calc_flag
_atom_site_refinement_flags_posn
C1 C 0.9446(3) 0.80231(13) 0.5461(3) 0.0418(5) Uani 1 1 d .
H1A H 0.9868 0.7591 0.5453 0.063 Uiso 1 1 calc GR
H1B H 0.9463 0.8147 0.6578 0.063 Uiso 1 1 calc GR
H1C H 1.0156 0.8311 0.5019 0.063 Uiso 1 1 calc GR
O2A O 0.7337(2) 0.78112(8) 0.26922(19) 0.0417(4) Uani 1 1 d .
O2B O 0.6740(2) 0.86772(8) 0.4399(2) 0.0427(4) Uani 1 1 d .
S2 S 0.73792(6) 0.80605(2) 0.42653(6) 0.03014(16) Uani 1 1 d .
N3 N 0.6278(2) 0.75556(8) 0.5115(2) 0.0312(4) Uani 1 1 d .
C4 C 0.6663(3) 0.68740(10) 0.4979(3) 0.0355(5) Uani 1 1 d .
H4A H 0.7479 0.6813 0.4305 0.043 Uiso 1 1 calc R
H4B H 0.5637 0.6631 0.4501 0.043 Uiso 1 1 calc R
C5 C 0.7413(3) 0.66718(10) 0.6753(3) 0.0327(4) Uani 1 1 d .
H5 H 0.8661 0.6679 0.6972 0.039 Uiso 1 1 calc R
N6 N 0.6851(2) 0.71706(8) 0.7727(2) 0.0329(4) Uani 1 1 d .
C7 C 0.6288(3) 0.76365(10) 0.6808(2) 0.0305(4) Uani 1 1 d .
C8 C 0.5611(3) 0.82127(9) 0.7395(3) 0.0306(4) Uani 1 1 d .
C9 C 0.4270(3) 0.85378(10) 0.6426(3) 0.0338(4) Uani 1 1 d .
H9 H 0.3811 0.8405 0.5342 0.041 Uiso 1 1 calc R
C10 C 0.3603(3) 0.90570(11) 0.7045(3) 0.0379(5) Uani 1 1 d .
H10 H 0.2692 0.9281 0.6382 0.045 Uiso 1 1 calc R
C11 C 0.4271(3) 0.92500(11) 0.8637(3) 0.0402(5) Uani 1 1 d .
H11 H 0.3815 0.9606 0.9060 0.048 Uiso 1 1 calc R
C12 C 0.5599(3) 0.89239(11) 0.9604(3) 0.0393(5) Uani 1 1 d .
H12 H 0.6053 0.9056 1.0690 0.047 Uiso 1 1 calc R
C13 C 0.6266(3) 0.84046(10) 0.8986(3) 0.0350(4) Uani 1 1 d .
H13 H 0.7173 0.8180 0.9652 0.042 Uiso 1 1 calc R
C14 C 0.6850(3) 0.60281(10) 0.7172(3) 0.0343(4) Uani 1 1 d .
C15 C 0.5179(3) 0.59265(12) 0.7165(4) 0.0459(6) Uani 1 1 d .
H15 H 0.4388 0.6256 0.6843 0.055 Uiso 1 1 calc R
C16 C 0.4658(4) 0.53457(14) 0.7627(4) 0.0592(8) Uani 1 1 d .
H16 H 0.3520 0.5283 0.7643 0.071 Uiso 1 1 calc R
C17 C 0.5798(4) 0.48608(12) 0.8062(4) 0.0563(7) Uani 1 1 d .
H17 H 0.5435 0.4460 0.8344 0.068 Uiso 1 1 calc R
C18 C 0.7465(4) 0.49566(12) 0.8087(3) 0.0483(6) Uani 1 1 d .
H18 H 0.8250 0.4624 0.8399 0.058 Uiso 1 1 calc R
C19 C 0.7990(3) 0.55434(11) 0.7653(3) 0.0406(5) Uani 1 1 d .
H19 H 0.9138 0.5611 0.7686 0.049 Uiso 1 1 calc R

loop_
_atom_site_aniso_label
_atom_site_aniso_U_11
_atom_site_aniso_U_22
_atom_site_aniso_U_33
_atom_site_aniso_U_23
_atom_site_aniso_U_13
_atom_site_aniso_U_12
C1 0.0353(11) 0.0562(14) 0.0326(11) -0.0002(9) 0.0054(9) -0.0008(10)
O2A 0.0500(9) 0.0502(9) 0.0254(8) 0.0001(6) 0.0103(7) -0.0086(7)
O2B 0.0471(9) 0.0337(8) 0.0510(10) 0.0083(7) 0.0189(8) 0.0026(7)
S2 0.0339(3) 0.0322(3) 0.0244(2) 0.00233(17) 0.00691(18) 0.00042(18)
N3 0.0384(9) 0.0305(8) 0.0252(8) 0.0007(6) 0.0090(7) 0.0010(7)
C4 0.0487(12) 0.0299(10) 0.0285(10) 0.0005(7) 0.0105(9) 0.0023(8)
C5 0.0368(10) 0.0301(9) 0.0320(10) 0.0012(7) 0.0098(8) 0.0026(8)
N6 0.0399(9) 0.0311(8) 0.0274(9) 0.0004(6) 0.0072(7) 0.0002(7)
C7 0.0331(9) 0.0318(9) 0.0265(10) 0.0006(7) 0.0070(7) -0.0030(8)
C8 0.0350(10) 0.0289(9) 0.0302(10) 0.0030(7) 0.0124(8) -0.0018(8)
C9 0.0369(10) 0.0361(10) 0.0293(10) 0.0006(8) 0.0094(8) 0.0016(8)
C10 0.0413(11) 0.0362(11) 0.0383(12) 0.0044(8) 0.0135(9) 0.0058(9)
C11 0.0513(13) 0.0317(10) 0.0427(12) -0.0010(9) 0.0215(10) 0.0020(9)
C12 0.0493(12) 0.0387(11) 0.0311(11) -0.0068(8) 0.0122(9) -0.0039(10)
C13 0.0403(11) 0.0322(10) 0.0323(11) 0.0028(8) 0.0087(9) 0.0005(8)
C14 0.0429(11) 0.0309(10) 0.0301(10) 0.0002(7) 0.0106(9) 0.0013(8)
C15 0.0431(12) 0.0359(11) 0.0581(16) 0.0077(10) 0.0108(11) 0.0036(9)
C16 0.0480(14) 0.0468(14) 0.085(2) 0.0082(14) 0.0194(14) -0.0045(12)
C17 0.0642(17) 0.0329(12) 0.076(2) 0.0120(12) 0.0252(15) -0.0029(12)
C18 0.0601(15) 0.0340(11) 0.0560(15) 0.0097(10) 0.0240(12) 0.0123(11)
C19 0.0455(12) 0.0385(11) 0.0408(12) 0.0031(9) 0.0166(10) 0.0043(9)

loop_
_atom_type_symbol
_atom_type_description
_atom_type_scat_dispersion_real
_atom_type_scat_dispersion_imag
_atom_type_scat_source
C C 0.0181 0.0091 'International Tables Vol C Tables 4.2.6.8 and 6.1.1.4'
H H 0.0000 0.0000 'International Tables Vol C Tables 4.2.6.8 and 6.1.1.4'
N N 0.0311 0.0180 'International Tables Vol C Tables 4.2.6.8 and 6.1.1.4'
O O 0.0492 0.0322 'International Tables Vol C Tables 4.2.6.8 and 6.1.1.4'
S S 0.3331 0.5567 'International Tables Vol C Tables 4.2.6.8 and 6.1.1.4'

loop_
_geom_angle_atom_site_label_1
_geom_angle_atom_site_label_2
_geom_angle_atom_site_label_3
_geom_angle
H1A C1 H1B 109.5
H1A C1 H1C 109.5
H1B C1 H1C 109.5
S2 C1 H1A 109.5
S2 C1 H1B 109.5
S2 C1 H1C 109.5
O2A S2 C1 109.03(11)
O2A S2 N3 105.80(9)
O2B S2 C1 108.66(12)
O2B S2 O2A 119.15(11)
O2B S2 N3 107.66(10)
N3 S2 C1 105.73(11)
C4 N3 S2 116.03(14)
C7 N3 S2 118.57(14)
C7 N3 C4 103.98(16)
N3 C4 H4A 111.0
N3 C4 H4B 111.0
N3 C4 C5 103.66(16)
H4A C4 H4B 109.0
C5 C4 H4A 111.0
C5 C4 H4B 111.0
C4 C5 H5 109.3
N6 C5 C4 103.92(16)
N6 C5 H5 109.3
N6 C5 C14 110.97(17)
C14 C5 C4 113.97(18)
C14 C5 H5 109.3
C7 N6 C5 109.09(17)
N3 C7 C8 121.36(17)
N6 C7 N3 115.56(18)
N6 C7 C8 123.01(19)
C9 C8 C7 121.33(19)
C13 C8 C7 118.66(19)
C13 C8 C9 119.9(2)
C8 C9 H9 120.0
C10 C9 C8 119.9(2)
C10 C9 H9 120.0
C9 C10 H10 120.0
C9 C10 C11 120.0(2)
C11 C10 H10 120.0
C10 C11 H11 120.0
C12 C11 C10 120.0(2)
C12 C11 H11 120.0
C11 C12 H12 120.0
C11 C12 C13 120.0(2)
C13 C12 H12 120.0
C8 C13 H13 119.9
C12 C13 C8 120.2(2)
C12 C13 H13 119.9
C15 C14 C5 119.9(2)
C19 C14 C5 120.9(2)
C19 C14 C15 119.1(2)
C14 C15 H15 119.8
C16 C15 C14 120.5(2)
C16 C15 H15 119.8
C15 C16 H16 120.1
C17 C16 C15 119.9(3)
C17 C16 H16 120.1
C16 C17 H17 119.9
C16 C17 C18 120.2(2)
C18 C17 H17 119.9
C17 C18 H18 120.1
C17 C18 C19 119.7(2)
C19 C18 H18 120.1
C14 C19 C18 120.5(2)
C14 C19 H19 119.7
C18 C19 H19 119.7

loop_
_geom_bond_atom_site_label_1
_geom_bond_atom_site_label_2
_geom_bond_distance
C1 H1A 0.9800
C1 H1B 0.9800
C1 H1C 0.9800
C1 S2 1.763(2)
O2A S2 1.4289(17)
O2B S2 1.4237(17)
S2 N3 1.6740(18)
N3 C4 1.489(3)
N3 C7 1.445(3)
C4 H4A 0.9900
C4 H4B 0.9900
C4 C5 1.545(3)
C5 H5 1.0000
C5 N6 1.483(3)
C5 C14 1.511(3)
N6 C7 1.275(3)
C7 C8 1.478(3)
C8 C9 1.392(3)
C8 C13 1.390(3)
C9 H9 0.9500
C9 C10 1.388(3)
C10 H10 0.9500
C10 C11 1.394(3)
C11 H11 0.9500
C11 C12 1.385(4)
C12 H12 0.9500
C12 C13 1.388(3)
C13 H13 0.9500
C14 C15 1.392(3)
C14 C19 1.386(3)
C15 H15 0.9500
C15 C16 1.390(4)
C16 H16 0.9500
C16 C17 1.381(4)
C17 H17 0.9500
C17 C18 1.383(4)
C18 H18 0.9500
C18 C19 1.395(3)
C19 H19 0.9500
